data_4033759
loop_
_publ_author_name
'Yuan, Yu-Chao'
'Bruneau, Christian'
'Dorcet, Vincent'
'Roisnel, Thierry'
'Gramage-Doria, Rafael'

_publ_section_title
;
 Ru-Catalyzed Selective C-H Bond Hydroxylation of Cyclic Imides.
;
_journal_issue 4
_journal_name_full 'The Journal of organic chemistry'
_journal_page_first 1898
_journal_page_last 1907
_journal_paper_doi 10.1021/acs.joc.8b02899
_journal_volume 84
_journal_year 2019
_chemical_compound_source 'synthesis as described'
_chemical_formula_moiety 'C14 H8 F N O3'
_chemical_formula_sum 'C14 H8 F N O3'
_chemical_formula_weight 257.21
_space_group_crystal_system monoclinic
_space_group_IT_number 14
_space_group_name_Hall '-P 2yn'
_space_group_name_H-M_alt 'P 1 21/n 1'
_atom_sites_solution_hydrogens geom
_cell_angle_alpha 90
_cell_angle_beta 104.288(5)
_cell_angle_gamma 90
_cell_formula_units_Z 4
_cell_length_a 11.3002(13)
_cell_length_b 7.7195(11)
_cell_length_c 13.2835(18)
_cell_measurement_reflns_used 4186
_cell_measurement_temperature 150(2)
_cell_measurement_theta_max 27.4775
_cell_measurement_theta_min 2.7233
_cell_measurement_wavelength 0.71073
_cell_volume 1122.9(3)
_computing_cell_refinement 'APEX3 (Bruker, 2015); SAINT (Bruker, 2014)'
_computing_data_collection 'SAINT (Bruker, 2014)'
_computing_data_reduction 'SAINT (Bruker, 2014)'
_computing_molecular_graphics 'SXGRAPH (Farrugia, 1999), Mercury (CSD, 2016)'
_computing_publication_material 'CRYSCALC (T. Roisnel, local program, 2018)'
_computing_structure_refinement 'SHELXL-2017_1 (Sheldrick, 2017)'
_computing_structure_solution 'SHELXT (Sheldrick, 2015)'
_diffrn_ambient_temperature 150(2)
_diffrn_detector '(CMOS) PHOTON 100'
_diffrn_measured_fraction_theta_full 0.983
_diffrn_measured_fraction_theta_max 0.980
_diffrn_measurement_device_type 'D8 VENTURE Bruker AXS'
_diffrn_measurement_method 'rotation images'
_diffrn_radiation_monochromator 'multilayer monochromator'
_diffrn_radiation_probe x-ray
_diffrn_radiation_source 'Incoatec microfocus sealed tube'
_diffrn_radiation_type MoK\a
_diffrn_radiation_wavelength 0.71073
_diffrn_reflns_av_R_equivalents 0.0513
_diffrn_reflns_av_unetI/netI 0.0408
_diffrn_reflns_limit_h_max 14
_diffrn_reflns_limit_h_min -14
_diffrn_reflns_limit_k_max 8
_diffrn_reflns_limit_k_min -10
_diffrn_reflns_limit_l_max 17
_diffrn_reflns_limit_l_min -17
_diffrn_reflns_number 10910
_diffrn_reflns_theta_full 25.242
_diffrn_reflns_theta_max 27.479
_diffrn_reflns_theta_min 3.077
_exptl_absorpt_coefficient_mu 0.119
_exptl_absorpt_correction_T_max 0.975
_exptl_absorpt_correction_T_min 0.823
_exptl_absorpt_correction_type multi-scan
_exptl_absorpt_process_details
;
  [Sheldrick, G.M. (2014). SADABS Bruker AXS Inc., Madison, Wisconsin, USA]
;
_exptl_crystal_colour colourless
_exptl_crystal_density_diffrn 1.521
_exptl_crystal_description prism
_exptl_crystal_F_000 528
_exptl_crystal_size_max 0.600
_exptl_crystal_size_mid 0.220
_exptl_crystal_size_min 0.210
_refine_diff_density_max 0.262
_refine_diff_density_min -0.239
_refine_diff_density_rms 0.054
_refine_ls_extinction_method none
_refine_ls_goodness_of_fit_ref 1.027
_refine_ls_hydrogen_treatment constr
_refine_ls_matrix_type full
_refine_ls_number_parameters 173
_refine_ls_number_reflns 2513
_refine_ls_number_restraints 0
_refine_ls_restrained_S_all 1.027
_refine_ls_R_factor_all 0.0629
_refine_ls_R_factor_gt 0.0429
_refine_ls_shift/su_max 0.007
_refine_ls_shift/su_mean 0.001
_refine_ls_structure_factor_coef Fsqd
_refine_ls_weighting_details 'w=1/[\s^2^(Fo^2^)+(0.0438P)^2^+0.7574P] where P=(Fo^2^+2Fc^2^)/3'
_refine_ls_weighting_scheme calc
_refine_ls_wR_factor_gt 0.0990
_refine_ls_wR_factor_ref 0.1091
_reflns_Friedel_coverage 0.000
_reflns_number_gt 1947
_reflns_number_total 2513
_reflns_threshold_expression >2sigma(I)
_cod_data_source_file jo8b02899_si_002.cif
_cod_data_source_block RGYYC3X112
_cod_original_sg_symbol_H-M 'P 21/n'
_cod_database_code 4033759

loop_
_space_group_symop_operation_xyz
'x, y, z'
'-x+1/2, y+1/2, -z+1/2'
'-x, -y, -z'
'x-1/2, -y-1/2, z-1/2'

loop_
_atom_site_label
_atom_site_type_symbol
_atom_site_fract_x
_atom_site_fract_y
_atom_site_fract_z
_atom_site_U_iso_or_equiv
_atom_site_adp_type
_atom_site_occupancy
_atom_site_site_symmetry_order
_atom_site_calc_flag
_atom_site_refinement_flags_posn
_atom_site_refinement_flags_adp
C1 C 0.59816(14) 0.6795(2) 0.66839(12) 0.0163(3) Uani 1 1 d . .
C2 C 0.56282(14) 0.7055(2) 0.55435(12) 0.0157(3) Uani 1 1 d . .
C3 C 0.62280(15) 0.6584(2) 0.47951(13) 0.0197(4) Uani 1 1 d . .
H3 H 0.699899 0.602033 0.497546 0.024 Uiso 1 1 calc R U
C4 C 0.56550(16) 0.6969(2) 0.37660(13) 0.0227(4) Uani 1 1 d . .
H4 H 0.604282 0.666463 0.323273 0.027 Uiso 1 1 calc R U
C5 C 0.45261(16) 0.7792(2) 0.35047(13) 0.0223(4) Uani 1 1 d . .
H5 H 0.415102 0.802442 0.279541 0.027 Uiso 1 1 calc R U
C6 C 0.39351(15) 0.8280(2) 0.42651(13) 0.0188(4) Uani 1 1 d . .
H6 H 0.316825 0.885495 0.409163 0.023 Uiso 1 1 calc R U
C7 C 0.45133(14) 0.7892(2) 0.52808(12) 0.0155(3) Uani 1 1 d . .
C8 C 0.41333(14) 0.8271(2) 0.62505(12) 0.0165(3) Uani 1 1 d . .
C9 C 0.49950(14) 0.7562(2) 0.81228(12) 0.0164(3) Uani 1 1 d . .
C10 C 0.40424(14) 0.6698(2) 0.84074(12) 0.0177(3) Uani 1 1 d . .
C11 C 0.40200(15) 0.6653(2) 0.94521(13) 0.0205(4) Uani 1 1 d . .
H11 H 0.337528 0.609283 0.966727 0.025 Uiso 1 1 calc R U
C12 C 0.49582(17) 0.7444(2) 1.01622(13) 0.0212(4) Uani 1 1 d . .
C13 C 0.59151(16) 0.8289(2) 0.99084(13) 0.0225(4) Uani 1 1 d . .
H13 H 0.654952 0.880592 1.042589 0.027 Uiso 1 1 calc R U
C14 C 0.59159(15) 0.8356(2) 0.88642(13) 0.0191(4) Uani 1 1 d . .
H14 H 0.655268 0.894933 0.865607 0.023 Uiso 1 1 calc R U
F1 F 0.49314(11) 0.73683(15) 1.11804(8) 0.0333(3) Uani 1 1 d . .
N1 N 0.50377(11) 0.75725(18) 0.70581(10) 0.0157(3) Uani 1 1 d . .
O1 O 0.68613(10) 0.60753(16) 0.72153(9) 0.0225(3) Uani 1 1 d . .
O2 O 0.32362(10) 0.90448(16) 0.63500(9) 0.0223(3) Uani 1 1 d . .
O3 O 0.31818(10) 0.59128(17) 0.76495(9) 0.0237(3) Uani 1 1 d . .
H3A H 0.269845 0.535908 0.791889 0.036 Uiso 1 1 calc R U

loop_
_atom_site_aniso_label
_atom_site_aniso_U_11
_atom_site_aniso_U_22
_atom_site_aniso_U_33
_atom_site_aniso_U_23
_atom_site_aniso_U_13
_atom_site_aniso_U_12
C1 0.0141(7) 0.0165(8) 0.0196(8) -0.0017(6) 0.0065(6) -0.0036(6)
C2 0.0143(7) 0.0143(8) 0.0189(8) -0.0005(6) 0.0046(6) -0.0030(6)
C3 0.0180(8) 0.0207(9) 0.0228(8) -0.0014(7) 0.0098(7) -0.0009(7)
C4 0.0258(9) 0.0253(10) 0.0211(9) -0.0037(7) 0.0134(7) -0.0044(7)
C5 0.0251(9) 0.0244(10) 0.0168(8) 0.0001(7) 0.0042(7) -0.0054(7)
C6 0.0176(8) 0.0192(9) 0.0193(8) 0.0004(7) 0.0040(6) -0.0020(7)
C7 0.0151(7) 0.0141(8) 0.0177(8) -0.0022(6) 0.0049(6) -0.0034(6)
C8 0.0156(7) 0.0147(8) 0.0194(8) 0.0005(6) 0.0045(6) -0.0022(6)
C9 0.0175(8) 0.0163(8) 0.0168(8) 0.0012(6) 0.0066(6) 0.0029(6)
C10 0.0168(8) 0.0180(9) 0.0189(8) -0.0006(7) 0.0055(6) 0.0018(6)
C11 0.0236(8) 0.0200(9) 0.0214(9) 0.0014(7) 0.0122(7) 0.0021(7)
C12 0.0318(9) 0.0195(9) 0.0139(8) 0.0012(7) 0.0085(7) 0.0067(7)
C13 0.0240(9) 0.0225(9) 0.0187(8) -0.0025(7) 0.0011(7) 0.0015(7)
C14 0.0177(8) 0.0190(9) 0.0211(8) -0.0001(7) 0.0058(6) -0.0001(7)
F1 0.0476(7) 0.0389(7) 0.0154(5) -0.0008(5) 0.0116(5) -0.0007(5)
N1 0.0138(6) 0.0190(7) 0.0154(7) 0.0005(5) 0.0058(5) 0.0009(5)
O1 0.0154(6) 0.0285(7) 0.0224(6) 0.0003(5) 0.0022(5) 0.0050(5)
O2 0.0180(6) 0.0252(7) 0.0250(6) -0.0005(5) 0.0078(5) 0.0060(5)
O3 0.0215(6) 0.0305(8) 0.0210(6) -0.0025(5) 0.0084(5) -0.0109(5)

loop_
_atom_type_symbol
_atom_type_description
_atom_type_scat_dispersion_real
_atom_type_scat_dispersion_imag
_atom_type_scat_source
C C 0.0033 0.0016 'International Tables Vol C Tables 4.2.6.8 and 6.1.1.4'
H H 0.0000 0.0000 'International Tables Vol C Tables 4.2.6.8 and 6.1.1.4'
F F 0.0171 0.0103 'International Tables Vol C Tables 4.2.6.8 and 6.1.1.4'
N N 0.0061 0.0033 'International Tables Vol C Tables 4.2.6.8 and 6.1.1.4'
O O 0.0106 0.0060 'International Tables Vol C Tables 4.2.6.8 and 6.1.1.4'

loop_
_geom_angle_atom_site_label_1
_geom_angle_atom_site_label_2
_geom_angle_atom_site_label_3
_geom_angle
O1 C1 N1 125.04(15)
O1 C1 C2 129.58(15)
N1 C1 C2 105.38(13)
C7 C2 C3 121.30(16)
C7 C2 C1 108.68(14)
C3 C2 C1 130.02(15)
C2 C3 C4 117.23(16)
C2 C3 H3 121.4
C4 C3 H3 121.4
C5 C4 C3 121.23(16)
C5 C4 H4 119.4
C3 C4 H4 119.4
C4 C5 C6 121.13(16)
C4 C5 H5 119.4
C6 C5 H5 119.4
C7 C6 C5 117.02(16)
C7 C6 H6 121.5
C5 C6 H6 121.5
C6 C7 C2 122.07(15)
C6 C7 C8 129.61(15)
C2 C7 C8 108.32(14)
O2 C8 N1 125.51(15)
O2 C8 C7 128.39(15)
N1 C8 C7 106.09(13)
C14 C9 C10 120.84(15)
C14 C9 N1 119.90(14)
C10 C9 N1 119.22(14)
O3 C10 C9 118.15(14)
O3 C10 C11 122.76(15)
C9 C10 C11 119.08(15)
C12 C11 C10 118.10(15)
C12 C11 H11 120.9
C10 C11 H11 120.9
F1 C12 C11 117.36(16)
F1 C12 C13 118.42(16)
C11 C12 C13 124.22(15)
C12 C13 C14 117.22(16)
C12 C13 H13 121.4
C14 C13 H13 121.4
C9 C14 C13 120.53(16)
C9 C14 H14 119.7
C13 C14 H14 119.7
C8 N1 C1 111.48(13)
C8 N1 C9 124.53(13)
C1 N1 C9 123.92(13)
C10 O3 H3A 109.5

loop_
_geom_bond_atom_site_label_1
_geom_bond_atom_site_label_2
_geom_bond_distance
C1 O1 1.2038(19)
C1 N1 1.416(2)
C1 C2 1.482(2)
C2 C7 1.382(2)
C2 C3 1.383(2)
C3 C4 1.393(2)
C3 H3 0.9500
C4 C5 1.390(3)
C4 H4 0.9500
C5 C6 1.393(2)
C5 H5 0.9500
C6 C7 1.379(2)
C6 H6 0.9500
C7 C8 1.484(2)
C8 O2 1.2116(19)
C8 N1 1.395(2)
C9 C14 1.386(2)
C9 C10 1.395(2)
C9 N1 1.427(2)
C10 O3 1.358(2)
C10 C11 1.395(2)
C11 C12 1.376(3)
C11 H11 0.9500
C12 F1 1.3615(19)
C12 C13 1.374(3)
C13 C14 1.388(2)
C13 H13 0.9500
C14 H14 0.9500
O3 H3A 0.8400

loop_
_geom_hbond_atom_site_label_D
_geom_hbond_atom_site_label_H
_geom_hbond_atom_site_label_A
_geom_hbond_distance_DH
_geom_hbond_distance_HA
_geom_hbond_distance_DA
_geom_hbond_angle_DHA
_geom_hbond_site_symmetry_A
_geom_hbond_publ_flag
C11 H11 O2 0.95 2.54 3.217(2) 128.8 2_546 yes
O3 H3A O2 0.84 1.90 2.7321(16) 173.5 2_546 yes

loop_
_geom_torsion_atom_site_label_1
_geom_torsion_atom_site_label_2
_geom_torsion_atom_site_label_3
_geom_torsion_atom_site_label_4
_geom_torsion
O1 C1 C2 C7 177.40(17)
N1 C1 C2 C7 -1.88(18)
O1 C1 C2 C3 -2.0(3)
N1 C1 C2 C3 178.73(17)
C7 C2 C3 C4 -0.7(2)
C1 C2 C3 C4 178.59(16)
C2 C3 C4 C5 -0.1(3)
C3 C4 C5 C6 0.9(3)
C4 C5 C6 C7 -0.8(3)
C5 C6 C7 C2 0.0(2)
C5 C6 C7 C8 178.60(16)
C3 C2 C7 C6 0.8(3)
C1 C2 C7 C6 -178.63(15)
C3 C2 C7 C8 -178.08(15)
C1 C2 C7 C8 2.46(18)
C6 C7 C8 O2 -1.8(3)
C2 C7 C8 O2 177.01(17)
C6 C7 C8 N1 179.08(16)
C2 C7 C8 N1 -2.12(18)
C14 C9 C10 O3 -178.53(15)
N1 C9 C10 O3 -0.7(2)
C14 C9 C10 C11 0.6(2)
N1 C9 C10 C11 178.40(15)
O3 C10 C11 C12 177.93(16)
C9 C10 C11 C12 -1.1(2)
C10 C11 C12 F1 -179.12(15)
C10 C11 C12 C13 0.5(3)
F1 C12 C13 C14 -179.64(15)
C11 C12 C13 C14 0.8(3)
C10 C9 C14 C13 0.7(3)
N1 C9 C14 C13 -177.11(15)
C12 C13 C14 C9 -1.3(3)
O2 C8 N1 C1 -178.24(16)
C7 C8 N1 C1 0.93(18)
O2 C8 N1 C9 4.6(3)
C7 C8 N1 C9 -176.23(14)
O1 C1 N1 C8 -178.81(16)
C2 C1 N1 C8 0.51(18)
O1 C1 N1 C9 -1.6(3)
C2 C1 N1 C9 177.70(14)
C14 C9 N1 C8 -121.40(18)
C10 C9 N1 C8 60.7(2)
C14 C9 N1 C1 61.8(2)
C10 C9 N1 C1 -116.07(17)
